data_2203648
loop_
_publ_author_name
'Huo, Li-Hua'
'Gao, Shan'
'Liu, Ji-Wei'
'Wang, Chong'
'Zhao, Jing-Gui'

_publ_section_title
;(Acetato-\k<i>O</i>)[<i>N</i>-(diacetyl
 monooxime)-<i>N</i>'-benzoylhydrazonato-\k^3^<i>O</i>,<i>N</i>,<i>N</i>'](1<i>H</i>-imidazole-\k<i>N</i>^3^)zinc(II)
;
_journal_issue 5
_journal_name_full 'Acta Crystallographica Section E'
_journal_page_first m696
_journal_page_last m698
_journal_paper_doi 10.1107/S1600536804009912
_journal_volume 60
_journal_year 2004
_chemical_formula_iupac '[Zn (C2 H3 O2) (C11 H12 N3 O2) (C3 H4 N2)]'
_chemical_formula_moiety 'C3 H4 N2 , C2 H3 O2 - ,  C11 H12 N3 O2 - , Zn 2+'
_chemical_formula_sum 'C16 H19 N5 O4 Zn'
_chemical_formula_weight 410.75
_chemical_name_systematic
;
(Acetato-\kO)[N-(diacetyl
monooxime)-N'-benzoylhydrazonato-\k^3^O,N,N'](1H-imidazole-\kN^3^)zinc(II)
;
_space_group_IT_number 14
_symmetry_cell_setting monoclinic
_symmetry_space_group_name_Hall '-P 2ybc'
_symmetry_space_group_name_H-M 'P 1 21/c 1'
_atom_sites_solution_hydrogens geom
_atom_sites_solution_primary direct
_atom_sites_solution_secondary difmap
_audit_creation_method SHELXL97
_cell_angle_alpha 90.00
_cell_angle_beta 100.07(3)
_cell_angle_gamma 90.00
_cell_formula_units_Z 4
_cell_length_a 7.731(2)
_cell_length_b 18.334(4)
_cell_length_c 12.931(3)
_cell_measurement_reflns_used 11353
_cell_measurement_temperature 293(2)
_cell_measurement_theta_max 27.4
_cell_measurement_theta_min 3.4
_cell_volume 1804.6(8)
_computing_cell_refinement RAPID-AUTO
_computing_data_collection 'RAPID-AUTO (Rigaku, 1998)'
_computing_data_reduction 'CrystalStructure (Rigaku/MSC, 2002)'
_computing_molecular_graphics 'ORTEPII (Johnson, 1976)'
_computing_publication_material SHELXL97
_computing_structure_refinement 'SHELXL97 (Sheldrick, 1997)'
_computing_structure_solution 'SHELXS97 (Sheldrick, 1997)'
_diffrn_ambient_temperature 293(2)
_diffrn_detector_area_resol_mean 10
_diffrn_measured_fraction_theta_full 1.00
_diffrn_measured_fraction_theta_max 1.00
_diffrn_measurement_device_type 'Rigaku RAXIS-RAPID'
_diffrn_measurement_method \w
_diffrn_radiation_monochromator graphite
_diffrn_radiation_source 'fine-focus sealed tube'
_diffrn_radiation_type MoK\a
_diffrn_radiation_wavelength 0.71073
_diffrn_reflns_av_R_equivalents 0.033
_diffrn_reflns_av_sigmaI/netI 0.022
_diffrn_reflns_limit_h_max 10
_diffrn_reflns_limit_h_min -10
_diffrn_reflns_limit_k_max 23
_diffrn_reflns_limit_k_min -23
_diffrn_reflns_limit_l_max 16
_diffrn_reflns_limit_l_min -16
_diffrn_reflns_number 16947
_diffrn_reflns_theta_full 27.5
_diffrn_reflns_theta_max 27.5
_diffrn_reflns_theta_min 3.1
_diffrn_standards_decay_% 0
_diffrn_standards_interval_count 0
_diffrn_standards_interval_time 0
_diffrn_standards_number 0
_exptl_absorpt_coefficient_mu 1.393
_exptl_absorpt_correction_T_max 0.788
_exptl_absorpt_correction_T_min 0.626
_exptl_absorpt_correction_type multi-scan
_exptl_absorpt_process_details '(ABSCOR; Higashi, 1995)'
_exptl_crystal_colour yellow
_exptl_crystal_density_diffrn 1.512
_exptl_crystal_density_meas ?
_exptl_crystal_density_method .
_exptl_crystal_description prism
_exptl_crystal_F_000 848
_exptl_crystal_size_max 0.37
_exptl_crystal_size_mid 0.25
_exptl_crystal_size_min 0.18
_refine_diff_density_max 0.47
_refine_diff_density_min -0.26
_refine_ls_extinction_method none
_refine_ls_goodness_of_fit_ref 1.04
_refine_ls_hydrogen_treatment mixed
_refine_ls_matrix_type full
_refine_ls_number_parameters 244
_refine_ls_number_reflns 4122
_refine_ls_number_restraints 2
_refine_ls_restrained_S_all 1.04
_refine_ls_R_factor_all 0.047
_refine_ls_R_factor_gt 0.036
_refine_ls_shift/su_max 0.000
_refine_ls_shift/su_mean 0.000
_refine_ls_structure_factor_coef Fsqd
_refine_ls_weighting_details 'calc w = 1/[\s^2^(Fo^2^)+(0.0509P)^2^+0.4702P] where P=(Fo^2^+2Fc^2^)/3'
_refine_ls_weighting_scheme calc
_refine_ls_wR_factor_gt 0.084
_refine_ls_wR_factor_ref 0.089
_reflns_number_gt 3431
_reflns_number_total 4122
_reflns_threshold_expression I>2\s(I)
_cod_data_source_file ng6025.cif
_cod_data_source_block I
_cod_depositor_comments
;
The following automatic conversions were performed:
'_symmetry_cell_setting' value 'Monoclinic' changed to 'monoclinic'
according to '/home/saulius/struct/CIF-dictionaries/cif_core.dic'
dictionary named 'cif_core.dic' version 2.4.1 from 2010-06-29.

Automatic conversion script
Id: cif_fix_enum 1527 2010-12-29 10:47:43Z saulius 

The following automatic conversions were performed:

'_symmetry_cell_setting' value 'Monoclinic' changed to 'monoclinic'
according to /home/saulius/struct/CIF-dictionaries/cif_core.dic
dictionary named 'cif_core.dic' version 2.4.1 from 2010-06-29.

Automatic conversion script
Id: cif_fix_values 1715 2011-07-08 13:25:40Z adriana 
;
_cod_original_sg_symbol_H-M 'P 21/c'
_cod_database_code 2203648
_cod_database_fobs_code 2203648

loop_
_symmetry_equiv_pos_as_xyz
'x, y, z'
'-x, y+1/2, -z+1/2'
'-x, -y, -z'
'x, -y-1/2, z-1/2'

loop_
_atom_site_label
_atom_site_fract_x
_atom_site_fract_y
_atom_site_fract_z
_atom_site_U_iso_or_equiv
_atom_site_adp_type
_atom_site_calc_flag
_atom_site_refinement_flags
_atom_site_occupancy
_atom_site_type_symbol
Zn1 0.24758(3) 0.593850(10) 0.26486(2) 0.03707(9) Uani d . 1 Zn
N1 0.3754(2) 0.65770(10) 0.40870(10) 0.0447(4) Uani d . 1 N
N2 0.2141(2) 0.70180(10) 0.22980(10) 0.0388(4) Uani d . 1 N
N3 0.1204(2) 0.71980(10) 0.13280(10) 0.0415(4) Uani d . 1 N
N4 0.4694(2) 0.55362(9) 0.22790(10) 0.0368(4) Uani d . 1 N
N5 0.7476(2) 0.53020(10) 0.2388(2) 0.0475(4) Uani d D 1 N
O1 0.0921(2) 0.59408(7) 0.11440(10) 0.0453(4) Uani d . 1 O
O2 0.4626(3) 0.63416(9) 0.50540(10) 0.0583(5) Uani d D 1 O
O3 0.0988(2) 0.52482(8) 0.32680(10) 0.0399(3) Uani d . 1 O
O4 0.3254(2) 0.49637(9) 0.44840(10) 0.0599(5) Uani d . 1 O
C1 0.4612(3) 0.77920(10) 0.4782(2) 0.0533(6) Uani d . 1 C
C2 0.3769(3) 0.72690(10) 0.3964(2) 0.0397(4) Uani d . 1 C
C3 0.2841(3) 0.75260(10) 0.2925(2) 0.0398(4) Uani d . 1 C
C4 0.2706(3) 0.83200(10) 0.2651(2) 0.0578(6) Uani d . 1 C
C5 0.0650(2) 0.65920(10) 0.0810(2) 0.0368(4) Uani d . 1 C
C6 -0.0403(3) 0.67090(10) -0.0263(2) 0.0378(4) Uani d . 1 C
C7 -0.0628(3) 0.74070(10) -0.0695(2) 0.0477(5) Uani d . 1 C
C8 -0.1626(3) 0.75100(10) -0.1677(2) 0.0565(6) Uani d . 1 C
C9 -0.2430(3) 0.6926(2) -0.2240(2) 0.0568(6) Uani d . 1 C
C10 -0.2196(3) 0.6231(2) -0.1824(2) 0.0515(6) Uani d . 1 C
C11 -0.1175(3) 0.61200(10) -0.0849(2) 0.0421(5) Uani d . 1 C
C12 0.6186(3) 0.54130(10) 0.2920(2) 0.0438(5) Uani d . 1 C
C13 0.6815(3) 0.5350(2) 0.1359(2) 0.0638(7) Uani d . 1 C
C14 0.5081(3) 0.5492(2) 0.1291(2) 0.0536(6) Uani d . 1 C
C15 0.0732(3) 0.42210(10) 0.4356(2) 0.0509(5) Uani d . 1 C
C16 0.1751(3) 0.48510(10) 0.4034(2) 0.0385(4) Uani d . 1 C
H1A 0.4377 0.7643 0.5456 0.080 Uiso calc R 1 H
H1B 0.4144 0.8272 0.4621 0.080 Uiso calc R 1 H
H1C 0.5858 0.7798 0.4797 0.080 Uiso calc R 1 H
H4A 0.2689 0.8378 0.1911 0.087 Uiso calc R 1 H
H4B 0.3699 0.8574 0.3036 0.087 Uiso calc R 1 H
H4C 0.1644 0.8515 0.2828 0.087 Uiso calc R 1 H
H7 -0.0101 0.7805 -0.0319 0.057 Uiso calc R 1 H
H8 -0.1760 0.7977 -0.1962 0.068 Uiso calc R 1 H
H9 -0.3124 0.6999 -0.2895 0.068 Uiso calc R 1 H
H10 -0.2729 0.5836 -0.2203 0.062 Uiso calc R 1 H
H11 -0.1003 0.5650 -0.0582 0.051 Uiso calc R 1 H
H12 0.6315 0.5405 0.3648 0.053 Uiso calc R 1 H
H13 0.7425 0.5297 0.0804 0.077 Uiso calc R 1 H
H14 0.4281 0.5551 0.0670 0.064 Uiso calc R 1 H
H15A 0.1005 0.3788 0.3999 0.076 Uiso calc R 1 H
H15B -0.0502 0.4321 0.4175 0.076 Uiso calc R 1 H
H15C 0.1042 0.4150 0.5101 0.076 Uiso calc R 1 H
H17 0.435(5) 0.5896(7) 0.504(3) 0.087 Uiso d D 1 H
H18 0.855(2) 0.5270(10) 0.268(2) 0.077 Uiso d D 1 H

loop_
_atom_site_aniso_label
_atom_site_aniso_U_11
_atom_site_aniso_U_22
_atom_site_aniso_U_33
_atom_site_aniso_U_12
_atom_site_aniso_U_13
_atom_site_aniso_U_23
Zn1 0.02870(10) 0.03980(10) 0.04210(10) 0.00181(9) 0.00455(9) 0.00300(10)
N1 0.0460(10) 0.0460(10) 0.0398(9) 0.0022(8) -0.0006(7) 0.0003(8)
N2 0.0334(8) 0.0419(9) 0.0401(9) 0.0047(7) 0.0034(7) -0.0003(7)
N3 0.0400(9) 0.0435(9) 0.0388(9) 0.0055(8) 0.0008(7) 0.0016(7)
N4 0.0279(8) 0.0430(9) 0.0387(9) 0.0014(7) 0.0036(6) 0.0040(7)
N5 0.0269(8) 0.0570(10) 0.0570(10) 0.0012(8) 0.0035(8) 0.0033(9)
O1 0.0437(8) 0.0412(8) 0.0459(8) -0.0010(6) -0.0063(6) 0.0037(6)
O2 0.0730(10) 0.0521(9) 0.0432(9) 0.0061(9) -0.0075(8) 0.0024(8)
O3 0.0278(6) 0.0507(8) 0.0398(7) -0.0003(6) 0.0019(5) 0.0081(6)
O4 0.0393(8) 0.0600(10) 0.0720(10) -0.0087(7) -0.0161(7) 0.0227(9)
C1 0.0570(10) 0.0530(10) 0.0470(10) -0.0030(10) 0.0000(10) -0.0100(10)
C2 0.0307(9) 0.0450(10) 0.0430(10) 0.0008(8) 0.0059(8) -0.0057(9)
C3 0.0320(10) 0.0410(10) 0.0450(10) 0.0033(8) 0.0053(8) -0.0025(9)
C4 0.060(2) 0.0430(10) 0.065(2) 0.0020(10) -0.0050(10) 0.0000(10)
C5 0.0290(9) 0.0440(10) 0.0380(10) 0.0025(8) 0.0069(8) 0.0023(8)
C6 0.0315(9) 0.0470(10) 0.0360(10) 0.0050(8) 0.0090(8) 0.0022(8)
C7 0.0520(10) 0.0460(10) 0.0450(10) 0.0050(10) 0.0070(10) 0.0010(10)
C8 0.063(2) 0.0580(10) 0.0480(10) 0.0120(10) 0.0090(10) 0.0120(10)
C9 0.057(2) 0.076(2) 0.0350(10) 0.0110(10) 0.0020(10) 0.0050(10)
C10 0.0520(10) 0.064(2) 0.0380(10) -0.0040(10) 0.0060(10) -0.0090(10)
C11 0.0420(10) 0.0470(10) 0.0380(10) 0.0015(9) 0.0091(8) 0.0001(9)
C12 0.0330(10) 0.0560(10) 0.0400(10) 0.0032(9) 0.0007(8) 0.0000(10)
C13 0.0450(10) 0.099(2) 0.0520(10) 0.0100(10) 0.0210(10) 0.0160(10)
C14 0.0400(10) 0.082(2) 0.0390(10) 0.0080(10) 0.0062(9) 0.0140(10)
C15 0.0570(10) 0.0510(10) 0.0440(10) -0.0150(10) 0.0070(10) 0.0020(10)
C16 0.0360(10) 0.0430(10) 0.0350(10) -0.0010(8) 0.0045(8) 0.0010(8)

loop_
_atom_type_symbol
_atom_type_description
_atom_type_scat_dispersion_real
_atom_type_scat_dispersion_imag
_atom_type_scat_source
C C 0.0033 0.0016 'International Tables Vol C Tables 4.2.6.8 and 6.1.1.4'
H H 0.0000 0.0000 'International Tables Vol C Tables 4.2.6.8 and 6.1.1.4'
N N 0.0061 0.0033 'International Tables Vol C Tables 4.2.6.8 and 6.1.1.4'
O O 0.0106 0.0060 'International Tables Vol C Tables 4.2.6.8 and 6.1.1.4'
Zn Zn 0.2839 1.4301 'International Tables Vol C Tables 4.2.6.8 and 6.1.1.4'

loop_
_geom_angle_atom_site_label_1
_geom_angle_atom_site_label_2
_geom_angle_atom_site_label_3
_geom_angle
_geom_angle_publ_flag
N2 Zn1 N1 72.65(7) yes
N2 Zn1 O1 76.23(6) yes
N4 Zn1 N1 96.71(7) yes
N4 Zn1 N2 112.70(7) yes
N4 Zn1 O1 98.95(7) yes
O1 Zn1 N1 148.61(6) yes
O3 Zn1 N1 101.48(7) yes
O3 Zn1 N2 130.82(6) yes
O3 Zn1 N4 116.48(6) yes
O3 Zn1 O1 95.60(6) yes
N1 O2 H17 102(3) no
N1 C2 C1 124.2(2) no
N1 C2 C3 114.5(2) no
N3 N2 Zn1 117.50(10) no
N2 C3 C2 115.0(2) no
N2 C3 C4 123.3(2) no
N3 C5 C6 115.0(2) no
N4 C12 N5 110.9(2) no
N4 C12 H12 124.5 no
N4 C14 H14 125.5 no
N5 C12 H12 124.5 no
N5 C13 C14 106.2(2) no
N5 C13 H13 126.9 no
O1 C5 N3 126.3(2) no
O1 C5 C6 118.7(2) no
O2 N1 Zn1 130.80(10) no
O3 C16 C15 117.3(2) no
O4 C16 O3 122.7(2) no
O4 C16 C15 120.0(2) no
C2 N1 Zn1 114.90(10) no
C2 N1 O2 114.1(2) no
C2 C1 H1C 109.5 no
C2 C1 H1A 109.5 no
C2 C1 H1B 109.5 no
C2 C3 C4 121.7(2) no
C3 N2 Zn1 122.6(2) no
C3 N2 N3 119.8(2) no
C3 C2 C1 121.3(2) no
C3 C4 H4A 109.5 no
C3 C4 H4B 109.5 no
C3 C4 H4C 109.5 no
C5 N3 N2 109.4(2) no
C5 O1 Zn1 110.50(10) no
C6 C7 H7 119.8 no
C6 C11 H11 119.8 no
C7 C6 C5 120.8(2) no
C7 C8 C9 120.5(2) no
C7 C8 H8 119.8 no
C8 C7 C6 120.4(2) no
C8 C7 H7 119.8 no
C8 C9 C10 119.6(2) no
C8 C9 H9 120.2 no
C9 C8 H8 119.8 no
C9 C10 H10 119.8 no
C10 C9 H9 120.2 no
C10 C11 C6 120.3(2) no
C10 C11 H11 119.8 no
C11 C6 C7 118.8(2) no
C11 C6 C5 120.4(2) no
C11 C10 C9 120.4(2) no
C11 C10 H10 119.8 no
C12 N4 C14 105.6(2) no
C12 N4 Zn1 127.4(2) no
C12 N5 C13 108.3(2) no
C12 N5 H18 124(2) no
C13 N5 H18 128(2) no
C13 C14 N4 109.1(2) no
C13 C14 H14 125.5 no
C14 N4 Zn1 125.60(10) no
C14 C13 H13 126.9 no
C16 O3 Zn1 117.10(10) no
C16 C15 H15A 109.5 no
C16 C15 H15B 109.5 no
C16 C15 H15C 109.5 no
H1A C1 H1B 109.5 no
H1A C1 H1C 109.5 no
H1B C1 H1C 109.5 no
H4A C4 H4B 109.5 no
H4A C4 H4C 109.5 no
H4B C4 H4C 109.5 no
H15A C15 H15B 109.5 no
H15A C15 H15C 109.5 no
H15B C15 H15C 109.5 no

loop_
_geom_bond_atom_site_label_1
_geom_bond_atom_site_label_2
_geom_bond_distance
_geom_bond_publ_flag
Zn1 N1 2.272(2) yes
Zn1 N2 2.037(2) yes
Zn1 N4 2.000(2) yes
Zn1 O1 2.100(2) yes
Zn1 O3 1.9720(10) yes
N1 C2 1.279(3) yes
N2 N3 1.374(2) yes
N2 C3 1.290(3) yes
N3 C5 1.329(3) yes
O1 C5 1.274(2) yes
O2 N1 1.382(2) yes
C2 C3 1.485(3) yes
N4 C12 1.316(2) no
N4 C14 1.365(3) no
N5 C12 1.323(3) no
N5 C13 1.343(3) no
N5 H18 0.85(3) no
O2 H17 0.84(3) no
O3 C16 1.286(2) no
O4 C16 1.223(2) no
C1 C2 1.491(3) no
C1 H1A 0.9600 no
C1 H1B 0.9600 no
C1 H1C 0.9600 no
C3 C4 1.497(3) no
C4 H4A 0.9600 no
C4 H4B 0.9600 no
C4 H4C 0.9600 no
C5 C6 1.496(3) no
C6 C7 1.395(3) no
C6 C11 1.392(3) no
C7 C8 1.379(3) no
C7 H7 0.9300 no
C8 C9 1.380(4) no
C8 H8 0.9300 no
C9 C10 1.382(4) no
C9 H9 0.9300 no
C10 C11 1.380(3) no
C10 H10 0.9300 no
C11 H11 0.9300 no
C12 H12 0.9300 no
C13 C14 1.353(3) no
C13 H13 0.9300 no
C14 H14 0.9300 no
C15 C16 1.497(3) no
C15 H15A 0.9600 no
C15 H15B 0.9600 no
C15 H15C 0.9600 no

loop_
_geom_hbond_atom_site_label_D
_geom_hbond_atom_site_label_H
_geom_hbond_atom_site_label_A
_geom_hbond_site_symmetry_A
_geom_hbond_distance_DH
_geom_hbond_distance_HA
_geom_hbond_distance_DA
_geom_hbond_angle_DHA
_geom_hbond_publ_flag
N5 H18 O3 1_655 0.85(3) 1.91(3) 2.756(2) 176(3) yes
O2 H17 O4 . 0.84(3) 1.99(3) 2.789(2) 159(4) yes

loop_
_geom_torsion_atom_site_label_1
_geom_torsion_atom_site_label_2
_geom_torsion_atom_site_label_3
_geom_torsion_atom_site_label_4
_geom_torsion
_geom_torsion_publ_flag
Zn1 N1 C2 C1 -177.0(2) no
Zn1 N1 C2 C3 3.9(2) no
Zn1 N2 N3 C5 1.6(2) no
Zn1 N2 C3 C2 -5.5(3) no
Zn1 N2 C3 C4 175.9(2) no
Zn1 N4 C12 N5 -166.1(2) no
Zn1 N4 C14 C13 166.2(2) no
Zn1 O1 C5 N3 -1.9(3) no
Zn1 O1 C5 C6 178.70(10) no
Zn1 O3 C16 O4 11.6(3) no
Zn1 O3 C16 C15 -167.2(2) no
N1 Zn1 N2 N3 -177.8(2) no
N1 Zn1 N2 C3 5.6(2) no
N1 Zn1 N4 C12 26.7(2) no
N1 Zn1 N4 C14 -137.4(2) no
N1 Zn1 O1 C5 9.7(2) no
N1 Zn1 O3 C16 -54.7(2) no
N1 C2 C3 N2 0.5(3) no
N1 C2 C3 C4 179.1(2) no
N2 Zn1 N1 O2 180.0(2) no
N2 Zn1 N1 C2 -5.0(2) no
N2 Zn1 N4 C12 100.7(2) no
N2 Zn1 N4 C14 -63.4(2) no
N2 Zn1 O1 C5 2.0(2) no
N2 Zn1 O3 C16 -131.60(10) no
N2 N3 C5 O1 0.3(3) no
N2 N3 C5 C6 179.7(2) no
N3 N2 C3 C2 178.0(2) no
N3 N2 C3 C4 -0.6(3) no
N3 C5 C6 C7 5.3(3) no
N3 C5 C6 C11 -174.8(2) no
N4 Zn1 N1 O2 -68.3(2) no
N4 Zn1 N1 C2 106.8(2) no
N4 Zn1 N2 N3 92.1(2) no
N4 Zn1 N2 C3 -84.5(2) no
N4 Zn1 O1 C5 -109.40(10) no
N4 Zn1 O3 C16 48.8(2) no
N5 C13 C14 N4 0.5(3) no
O1 Zn1 N1 O2 172.1(2) no
O1 Zn1 N1 C2 -12.8(2) no
O1 Zn1 N2 N3 -2.00(10) no
O1 Zn1 N2 C3 -178.6(2) no
O1 Zn1 N4 C12 179.4(2) no
O1 Zn1 N4 C14 15.3(2) no
O1 Zn1 O3 C16 151.8(2) no
O1 C5 C6 C7 -175.3(2) no
O1 C5 C6 C11 4.6(3) no
O2 N1 C2 C1 -1.1(3) no
O2 N1 C2 C3 179.8(2) no
O3 Zn1 N1 O2 50.5(2) no
O3 Zn1 N1 C2 -134.4(2) no
O3 Zn1 N2 N3 -87.5(2) no
O3 Zn1 N2 C3 96.0(2) no
O3 Zn1 N4 C12 -79.7(2) no
O3 Zn1 N4 C14 116.2(2) no
O3 Zn1 O1 C5 132.70(10) no
C1 C2 C3 N2 -178.7(2) no
C1 C2 C3 C4 -0.1(3) no
C3 N2 N3 C5 178.3(2) no
C5 C6 C7 C8 -178.9(2) no
C5 C6 C11 C10 177.8(2) no
C6 C7 C8 C9 0.6(4) no
C7 C6 C11 C10 -2.3(3) no
C7 C8 C9 C10 -1.5(4) no
C8 C9 C10 C11 0.4(4) no
C9 C10 C11 C6 1.5(4) no
C11 C6 C7 C8 1.2(3) no
C12 N4 C14 C13 -0.7(3) no
C12 N5 C13 C14 -0.2(3) no
C13 N5 C12 N4 -0.2(3) no
C14 N4 C12 N5 0.5(3) no
